data_4104764
loop_
_publ_author_name
'Dorina F. Sava'
'Victor Ch. Kravtsov'
'Juergen Eckert'
'Jarrod F. Eubank'
'Farid Nouar'
'Mohamed Eddaoudi'

_publ_section_title
;
 Exceptional Stability and High Hydrogen Uptake in Hydrogen-Bonded
 Metal-Organic Cubes Possessing ACO and AST Zeolite-like Topologies
;
_journal_name_full 'Journal of the American Chemical Society'
_journal_page_first 10394
_journal_page_last 10396
_journal_paper_doi 10.1021/ja903287v
_journal_volume 131
_journal_year 2009
_chemical_formula_sum 'C60 H50 In8 N45 O48'
_chemical_formula_weight 3088.01
_chemical_name_systematic
; 
 ? 
;
_space_group_IT_number 202
_symmetry_cell_setting cubic
_symmetry_space_group_name_Hall '-F 2 2 3'
_symmetry_space_group_name_H-M 'F m -3'
_atom_sites_solution_hydrogens geom
_atom_sites_solution_primary direct
_atom_sites_solution_secondary difmap
_audit_creation_method SHELXL-97
_cell_angle_alpha 90.00
_cell_angle_beta 90.00
_cell_angle_gamma 90.00
_cell_formula_units_Z 4
_cell_length_a 22.418(6)
_cell_length_b 22.418(6)
_cell_length_c 22.418(6)
_cell_measurement_temperature 298(2)
_cell_volume 11267(5)
_computing_structure_refinement 'SHELXL-97 (Sheldrick, 1997)'
_computing_structure_solution 'SHELXS-97 (Sheldrick, 1990)'
_diffrn_ambient_temperature 298(2)
_diffrn_measured_fraction_theta_full 0.993
_diffrn_measured_fraction_theta_max 0.993
_diffrn_radiation_monochromator graphite
_diffrn_radiation_source 'fine-focus sealed tube'
_diffrn_radiation_type MoK\a
_diffrn_radiation_wavelength 0.71073
_diffrn_reflns_av_R_equivalents 0.1372
_diffrn_reflns_av_sigmaI/netI 0.0475
_diffrn_reflns_limit_h_max 22
_diffrn_reflns_limit_h_min -14
_diffrn_reflns_limit_k_max 22
_diffrn_reflns_limit_k_min -16
_diffrn_reflns_limit_l_max 22
_diffrn_reflns_limit_l_min -22
_diffrn_reflns_number 7884
_diffrn_reflns_theta_full 20.76
_diffrn_reflns_theta_max 20.76
_diffrn_reflns_theta_min 2.57
_exptl_absorpt_coefficient_mu 1.711
_exptl_absorpt_correction_T_max 0.8475
_exptl_absorpt_correction_T_min 0.8475
_exptl_absorpt_correction_type multi-scan
_exptl_absorpt_process_details SADABS;(Sheldrick,2003)
_exptl_crystal_density_diffrn 1.821
_exptl_crystal_F_000 6004
_exptl_crystal_size_max 0.10
_exptl_crystal_size_mid 0.10
_exptl_crystal_size_min 0.10
_refine_diff_density_max 0.304
_refine_diff_density_min -0.568
_refine_diff_density_rms 0.097
_refine_ls_extinction_method none
_refine_ls_goodness_of_fit_ref 1.000
_refine_ls_hydrogen_treatment mixed
_refine_ls_matrix_type full
_refine_ls_number_parameters 72
_refine_ls_number_reflns 548
_refine_ls_number_restraints 0
_refine_ls_restrained_S_all 1.000
_refine_ls_R_factor_all 0.1054
_refine_ls_R_factor_gt 0.0611
_refine_ls_shift/su_max 0.000
_refine_ls_shift/su_mean 0.000
_refine_ls_structure_factor_coef Fsqd
_refine_ls_weighting_details 'calc w=1/[\s^2^(Fo^2^)+(0.1031P)^2^+0.0000P] where P=(Fo^2^+2Fc^2^)/3'
_refine_ls_weighting_scheme calc
_refine_ls_wR_factor_gt 0.1503
_refine_ls_wR_factor_ref 0.1665
_reflns_number_gt 317
_reflns_number_total 548
_reflns_threshold_expression >2sigma(I)
_cod_data_source_file ja903287v_si_002.cif
_cod_data_source_block MOC-3
_cod_original_cell_volume 11266(5)
_cod_original_sg_symbol_H-M 'F m -3 m'
_cod_database_code 4104764

loop_
_symmetry_equiv_pos_as_xyz
'x, y, z'
'-x, -y, z'
'-x, y, -z'
'x, -y, -z'
'z, x, y'
'z, -x, -y'
'-z, -x, y'
'-z, x, -y'
'y, z, x'
'-y, z, -x'
'y, -z, -x'
'-y, -z, x'
'x, y+1/2, z+1/2'
'-x, -y+1/2, z+1/2'
'-x, y+1/2, -z+1/2'
'x, -y+1/2, -z+1/2'
'z, x+1/2, y+1/2'
'z, -x+1/2, -y+1/2'
'-z, -x+1/2, y+1/2'
'-z, x+1/2, -y+1/2'
'y, z+1/2, x+1/2'
'-y, z+1/2, -x+1/2'
'y, -z+1/2, -x+1/2'
'-y, -z+1/2, x+1/2'
'x+1/2, y, z+1/2'
'-x+1/2, -y, z+1/2'
'-x+1/2, y, -z+1/2'
'x+1/2, -y, -z+1/2'
'z+1/2, x, y+1/2'
'z+1/2, -x, -y+1/2'
'-z+1/2, -x, y+1/2'
'-z+1/2, x, -y+1/2'
'y+1/2, z, x+1/2'
'-y+1/2, z, -x+1/2'
'y+1/2, -z, -x+1/2'
'-y+1/2, -z, x+1/2'
'x+1/2, y+1/2, z'
'-x+1/2, -y+1/2, z'
'-x+1/2, y+1/2, -z'
'x+1/2, -y+1/2, -z'
'z+1/2, x+1/2, y'
'z+1/2, -x+1/2, -y'
'-z+1/2, -x+1/2, y'
'-z+1/2, x+1/2, -y'
'y+1/2, z+1/2, x'
'-y+1/2, z+1/2, -x'
'y+1/2, -z+1/2, -x'
'-y+1/2, -z+1/2, x'
'-x, -y, -z'
'x, y, -z'
'x, -y, z'
'-x, y, z'
'-z, -x, -y'
'-z, x, y'
'z, x, -y'
'z, -x, y'
'-y, -z, -x'
'y, -z, x'
'-y, z, x'
'y, z, -x'
'-x, -y+1/2, -z+1/2'
'x, y+1/2, -z+1/2'
'x, -y+1/2, z+1/2'
'-x, y+1/2, z+1/2'
'-z, -x+1/2, -y+1/2'
'-z, x+1/2, y+1/2'
'z, x+1/2, -y+1/2'
'z, -x+1/2, y+1/2'
'-y, -z+1/2, -x+1/2'
'y, -z+1/2, x+1/2'
'-y, z+1/2, x+1/2'
'y, z+1/2, -x+1/2'
'-x+1/2, -y, -z+1/2'
'x+1/2, y, -z+1/2'
'x+1/2, -y, z+1/2'
'-x+1/2, y, z+1/2'
'-z+1/2, -x, -y+1/2'
'-z+1/2, x, y+1/2'
'z+1/2, x, -y+1/2'
'z+1/2, -x, y+1/2'
'-y+1/2, -z, -x+1/2'
'y+1/2, -z, x+1/2'
'-y+1/2, z, x+1/2'
'y+1/2, z, -x+1/2'
'-x+1/2, -y+1/2, -z'
'x+1/2, y+1/2, -z'
'x+1/2, -y+1/2, z'
'-x+1/2, y+1/2, z'
'-z+1/2, -x+1/2, -y'
'-z+1/2, x+1/2, y'
'z+1/2, x+1/2, -y'
'z+1/2, -x+1/2, y'
'-y+1/2, -z+1/2, -x'
'y+1/2, -z+1/2, x'
'-y+1/2, z+1/2, x'
'y+1/2, z+1/2, -x'

loop_
_atom_site_label
_atom_site_type_symbol
_atom_site_fract_x
_atom_site_fract_y
_atom_site_fract_z
_atom_site_U_iso_or_equiv
_atom_site_adp_type
_atom_site_occupancy
_atom_site_symmetry_multiplicity
_atom_site_calc_flag
_atom_site_refinement_flags
In1 In 0.14667(4) 0.14667(4) 0.14667(4) 0.0877(9) Uani 1 3 d S
N1 N 0.1550(4) 0.1498(4) 0.0497(4) 0.076(3) Uani 1 1 d .
O1 O 0.2399(4) 0.1697(4) 0.1316(4) 0.097(3) Uani 1 1 d .
O2 O 0.3093(5) 0.1882(5) 0.0630(5) 0.131(4) Uani 1 1 d .
H1 H 0.305(8) 0.205(8) 0.0000 0.157 Uiso 1 2 d S
C1 C 0.2570(6) 0.1743(6) 0.0794(7) 0.088(4) Uani 1 1 d .
C2 C 0.2125(5) 0.1631(5) 0.0296(5) 0.078(4) Uani 1 1 d .
C3 C 0.1209(9) 0.1398(7) 0.0000 0.088(5) Uani 1 2 d S
H2 H 0.0820 0.1275 0.0000 0.106 Uiso 1 2 d SR
N1AM N 0.2500 0.2500 0.2500 0.178(19) Uani 1 12 d S
H1AM H 0.2768 0.2768 0.2232 0.213 Uiso 1 3 d SR
N1S N 0.0000 0.058(4) 0.0000 0.15(3) Uiso 0.40 4 d SP
N2S N 0.0000 0.0000 0.0000 0.12(3) Uiso 1 24 d S
N3S N 0.033(5) 0.033(5) 0.033(5) 0.22(11) Uiso 0.17 3 d SP
N1X N -0.035(3) 0.276(3) 0.0000 0.22(3) Uiso 0.43 2 d SP
N2X N -0.022(6) 0.316(5) 0.0000 0.27(7) Uiso 0.29 2 d SP
N3X N 0.0000 0.216(3) 0.0000 0.15(2) Uiso 0.48 4 d SP

loop_
_atom_site_aniso_label
_atom_site_aniso_U_11
_atom_site_aniso_U_22
_atom_site_aniso_U_33
_atom_site_aniso_U_23
_atom_site_aniso_U_13
_atom_site_aniso_U_12
In1 0.0877(9) 0.0877(9) 0.0877(9) -0.0045(5) -0.0045(5) -0.0045(5)
N1 0.069(7) 0.079(7) 0.081(7) 0.001(6) 0.000(6) 0.003(6)
O1 0.097(8) 0.115(7) 0.079(6) 0.006(6) -0.008(5) -0.020(5)
O2 0.086(8) 0.170(11) 0.137(10) 0.001(8) -0.006(8) -0.020(7)
C1 0.058(9) 0.092(10) 0.114(12) -0.013(10) 0.000(10) -0.007(8)
C2 0.054(7) 0.073(8) 0.108(11) -0.005(7) 0.008(7) 0.012(6)
C3 0.079(12) 0.103(16) 0.083(14) 0.000 0.000 -0.025(12)
N1AM 0.178(19) 0.178(19) 0.178(19) 0.000 0.000 0.000

loop_
_atom_type_symbol
_atom_type_description
_atom_type_scat_dispersion_real
_atom_type_scat_dispersion_imag
_atom_type_scat_source
C C 0.0033 0.0016 'International Tables Vol C Tables 4.2.6.8 and 6.1.1.4'
H H 0.0000 0.0000 'International Tables Vol C Tables 4.2.6.8 and 6.1.1.4'
N N 0.0061 0.0033 'International Tables Vol C Tables 4.2.6.8 and 6.1.1.4'
O O 0.0106 0.0060 'International Tables Vol C Tables 4.2.6.8 and 6.1.1.4'
In In -0.7276 1.3100 'International Tables Vol C Tables 4.2.6.8 and 6.1.1.4'

loop_
_geom_angle_atom_site_label_1
_geom_angle_atom_site_label_2
_geom_angle_atom_site_label_3
_geom_angle
_geom_angle_site_symmetry_1
_geom_angle_site_symmetry_3
O1 In1 O1 87.6(3) 9 .
O1 In1 O1 87.6(3) 9 5
O1 In1 O1 87.6(3) . 5
O1 In1 N1 102.6(3) 9 5
O1 In1 N1 160.1(3) . 5
O1 In1 N1 75.9(3) 5 5
O1 In1 N1 160.1(3) 9 .
O1 In1 N1 75.9(3) . .
O1 In1 N1 102.6(3) 5 .
N1 In1 N1 96.6(3) 5 .
O1 In1 N1 75.9(3) 9 9
O1 In1 N1 102.6(3) . 9
O1 In1 N1 160.1(3) 5 9
N1 In1 N1 96.6(3) 5 9
N1 In1 N1 96.6(3) . 9
C3 N1 C2 106.7(11) . .
C3 N1 In1 139.2(9) . .
C2 N1 In1 114.0(7) . .
C1 O1 In1 117.7(9) . .
O1 C1 O2 125.6(14) . .
O1 C1 C2 118.6(12) . .
O2 C1 C2 115.7(14) . .
C2 C2 N1 108.8(6) 50 .
C2 C2 C1 137.3(7) 50 .
N1 C2 C1 113.8(10) . .
N1 C3 N1 108.9(15) . 50
N3S N1S N3S 77(10) 3 52
N3S N1S N3S 124(10) 3 .
N3S N1S N3S 77(10) 52 .
N3S N1S N3S 77(10) 3 50
N3S N1S N3S 124(10) 52 50
N3S N1S N3S 77(10) . 50
N3S N1S N2S 62(10) 3 .
N3S N1S N2S 62(10) 52 .
N3S N1S N2S 62(10) . .
N3S N1S N2S 62(10) 50 .
N3S N1S N1S 39(7) 3 53
N3S N1S N1S 96(10) 52 53
N3S N1S N1S 96(10) . 53
N3S N1S N1S 39(7) 50 53
N2S N1S N1S 45.0 . 53
N3S N1S N1S 96(10) 3 9
N3S N1S N1S 96(10) 52 9
N3S N1S N1S 39(7) . 9
N3S N1S N1S 39(7) 50 9
N2S N1S N1S 45.0 . 9
N1S N1S N1S 60.000(1) 53 9
N3S N1S N1S 96(10) 3 5
N3S N1S N1S 39(7) 52 5
N3S N1S N1S 39(7) . 5
N3S N1S N1S 96(10) 50 5
N2S N1S N1S 45.0 . 5
N1S N1S N1S 90.0 53 5
N1S N1S N1S 60.0 9 5
N3S N1S N1S 39(7) 3 57
N3S N1S N1S 39(7) 52 57
N3S N1S N1S 96(10) . 57
N3S N1S N1S 96(10) 50 57
N2S N1S N1S 45.0 . 57
N1S N1S N1S 60.000(1) 53 57
N1S N1S N1S 90.0 9 57
N1S N1S N1S 60.0 5 57
N3S N2S N3S 180(10) 49 .
N3S N2S N3S 109.471(12) 49 52
N3S N2S N3S 70.529(12) . 52
N3S N2S N3S 70.529(11) 49 4
N3S N2S N3S 109.471(12) . 4
N3S N2S N3S 180(10) 52 4
N3S N2S N3S 109.471(10) 49 51
N3S N2S N3S 70.529(9) . 51
N3S N2S N3S 109.471(7) 52 51
N3S N2S N3S 70.529(8) 4 51
N3S N2S N3S 70.529(10) 49 3
N3S N2S N3S 109.471(9) . 3
N3S N2S N3S 70.529(8) 52 3
N3S N2S N3S 109.471(7) 4 3
N3S N2S N3S 180(10) 51 3
N3S N2S N3S 109.471(8) 49 50
N3S N2S N3S 70.529(8) . 50
N3S N2S N3S 109.471(10) 52 50
N3S N2S N3S 70.529(11) 4 50
N3S N2S N3S 109.471(8) 51 50
N3S N2S N3S 70.529(7) 3 50
N3S N2S N3S 70.529(8) 49 2
N3S N2S N3S 109.471(7) . 2
N3S N2S N3S 70.529(11) 52 2
N3S N2S N3S 109.471(10) 4 2
N3S N2S N3S 70.529(7) 51 2
N3S N2S N3S 109.471(8) 3 2
N3S N2S N3S 180(10) 50 2
N3S N2S N1S 125.264(8) 49 9
N3S N2S N1S 54.736(8) . 9
N3S N2S N1S 125.264(8) 52 9
N3S N2S N1S 54.736(8) 4 9
N3S N2S N1S 54.736(8) 51 9
N3S N2S N1S 125.264(8) 3 9
N3S N2S N1S 54.736(8) 50 9
N3S N2S N1S 125.264(8) 2 9
N3S N2S N1S 54.736(10) 49 49
N3S N2S N1S 125.264(11) . 49
N3S N2S N1S 125.264(6) 52 49
N3S N2S N1S 54.736(6) 4 49
N3S N2S N1S 54.736(6) 51 49
N3S N2S N1S 125.264(7) 3 49
N3S N2S N1S 125.264(11) 50 49
N3S N2S N1S 54.736(10) 2 49
N1S N2S N1S 90.000(1) 9 49
N3S N2S N1S 125.264(12) 49 5
N3S N2S N1S 54.736(12) . 5
N3S N2S N1S 54.736(8) 52 5
N3S N2S N1S 125.264(8) 4 5
N3S N2S N1S 54.736(8) 51 5
N3S N2S N1S 125.264(8) 3 5
N3S N2S N1S 125.264(4) 50 5
N3S N2S N1S 54.736(4) 2 5
N1S N2S N1S 90.000(1) 9 5
N1S N2S N1S 90.000(1) 49 5
N3S N2S N1S 125.264(10) 49 .
N3S N2S N1S 54.736(10) . .
N3S N2S N1S 54.736(6) 52 .
N3S N2S N1S 125.264(6) 4 .
N3S N2S N1S 125.264(7) 51 .
N3S N2S N1S 54.736(6) 3 .
N3S N2S N1S 54.736(10) 50 .
N3S N2S N1S 125.264(11) 2 .
N1S N2S N1S 90.000(1) 9 .
N1S N2S N1S 180.000(1) 49 .
N1S N2S N1S 90.0 5 .
N1S N3S N1S 101(10) 9 .
N1S N3S N1S 101(10) 9 5
N1S N3S N1S 101(10) . 5
N1S N3S N2S 63(10) 9 .
N1S N3S N2S 63(10) . .
N1S N3S N2S 63(10) 5 .
N1S N3S N3S 118(10) 9 52
N1S N3S N3S 51(5) . 52
N1S N3S N3S 51(5) 5 52
N2S N3S N3S 54.74(2) . 52
N1S N3S N3S 51(5) 9 50
N1S N3S N3S 51(5) . 50
N1S N3S N3S 118(10) 5 50
N2S N3S N3S 54.74(3) . 50
N3S N3S N3S 90.000(15) 52 50
N1S N3S N3S 51(5) 9 51
N1S N3S N3S 118(10) . 51
N1S N3S N3S 51(5) 5 51
N2S N3S N3S 54.74(2) . 51
N3S N3S N3S 90.000(14) 52 51
N3S N3S N3S 90.000(16) 50 51
N2X N1X N3X 132(10) . .
N2X N1X N1X 73(10) . 3
N3X N1X N1X 60(3) . 3
N2X N1X N2X 37(10) . 3
N3X N1X N2X 95(5) . 3
N1X N1X N2X 35(4) 3 3
N1X N2X N2X 107(10) . 3
N1X N2X N1X 72(10) . 3
N2X N2X N1X 35(4) 3 3
N1X N3X N1X 61(6) 3 .

loop_
_geom_bond_atom_site_label_1
_geom_bond_atom_site_label_2
_geom_bond_distance
_geom_bond_site_symmetry_2
In1 O1 2.180(9) 9
In1 O1 2.180(9) .
In1 O1 2.180(9) 5
In1 N1 2.182(9) 5
In1 N1 2.182(9) .
In1 N1 2.182(9) 9
N1 C3 1.370(13) .
N1 C2 1.399(13) .
O1 C1 1.235(14) .
O2 C1 1.267(14) .
C1 C2 1.518(16) .
C2 C2 1.33(2) 50
C3 N1 1.370(13) 50
N1S N3S 1.19(7) 3
N1S N3S 1.19(7) 52
N1S N3S 1.19(7) .
N1S N3S 1.19(7) 50
N1S N2S 1.30(9) .
N1S N1S 1.83(13) 53
N1S N1S 1.83(13) 9
N1S N1S 1.83(13) 5
N1S N1S 1.83(13) 57
N2S N3S 1.3(2) 49
N2S N3S 1.3(2) .
N2S N3S 1.3(2) 52
N2S N3S 1.3(2) 4
N2S N3S 1.3(2) 51
N2S N3S 1.3(2) 3
N2S N3S 1.3(2) 50
N2S N3S 1.3(2) 2
N2S N1S 1.30(9) 9
N2S N1S 1.30(9) 49
N2S N1S 1.30(9) 5
N3S N1S 1.19(7) 9
N3S N1S 1.19(7) 5
N3S N3S 1.5(2) 52
N3S N3S 1.5(2) 50
N3S N3S 1.5(2) 51
N1X N2X 0.94(10) .
N1X N3X 1.54(7) .
N1X N1X 1.56(13) 3
N1X N2X 1.56(13) 3
N2X N2X 1.0(3) 3
N2X N1X 1.56(13) 3
N3X N1X 1.54(7) 3
